data_2228102
loop_
_publ_author_name
'Shawish, Hana Bashir'
'Tan, Kong Wai'
'Maah, M. Jamil'
'Ng, Seik Weng'

_publ_section_title
;
 (<i>E</i>)-1-(2,4,6-Trihydroxybenzylidene)-4-ethylthiosemicarbazide
 dihydrate
;
_journal_coeditor_code XU5011
_journal_issue 9
_journal_name_full 'Acta Crystallographica Section E'
_journal_page_first o2230
_journal_paper_doi 10.1107/S1600536810030783
_journal_volume 66
_journal_year 2010
_chemical_formula_iupac 'C10 H13 N3 O3 S, 2H2 O'
_chemical_formula_moiety 'C10 H13 N3 O3 S, 2(H2 O)'
_chemical_formula_sum 'C10 H17 N3 O5 S'
_chemical_formula_weight 291.33
_chemical_name_systematic
;
(<i>E</i>)-1-(2,4,6-Trihydroxybenzylidene)-4-ethylthiosemicarbazide dihydrate
;
_space_group_IT_number 4
_symmetry_cell_setting monoclinic
_symmetry_space_group_name_Hall 'P 2yb'
_symmetry_space_group_name_H-M 'P 1 21 1'
_atom_sites_solution_hydrogens geom
_atom_sites_solution_primary direct
_atom_sites_solution_secondary difmap
_audit_creation_method SHELXL-97
_cell_angle_alpha 90.00
_cell_angle_beta 98.6740(10)
_cell_angle_gamma 90.00
_cell_formula_units_Z 2
_cell_length_a 4.6645(4)
_cell_length_b 10.4006(9)
_cell_length_c 13.5381(11)
_cell_measurement_reflns_used 3449
_cell_measurement_temperature 100(2)
_cell_measurement_theta_max 28.2
_cell_measurement_theta_min 2.5
_cell_volume 649.27(10)
_computing_cell_refinement 'SAINT (Bruker, 2009)'
_computing_data_collection 'APEX2 (Bruker, 2009)'
_computing_data_reduction 'SAINT (Bruker, 2009)'
_computing_molecular_graphics 'X-SEED (Barbour, 2001)'
_computing_publication_material 'publCIF (Westrip, 2010)'
_computing_structure_refinement 'SHELXL97 (Sheldrick, 2008)'
_computing_structure_solution 'SHELXS97 (Sheldrick, 2008)'
_diffrn_ambient_temperature 100(2)
_diffrn_measured_fraction_theta_full 0.999
_diffrn_measured_fraction_theta_max 0.999
_diffrn_measurement_device_type 'Bruker SMART APEX diffractometer'
_diffrn_measurement_method '\w scans'
_diffrn_radiation_monochromator graphite
_diffrn_radiation_source 'fine-focus sealed tube'
_diffrn_radiation_type MoK\a
_diffrn_radiation_wavelength 0.71073
_diffrn_reflns_av_R_equivalents 0.0247
_diffrn_reflns_av_sigmaI/netI 0.0355
_diffrn_reflns_limit_h_max 5
_diffrn_reflns_limit_h_min -6
_diffrn_reflns_limit_k_max 13
_diffrn_reflns_limit_k_min -13
_diffrn_reflns_limit_l_max 17
_diffrn_reflns_limit_l_min -17
_diffrn_reflns_number 6232
_diffrn_reflns_theta_full 27.50
_diffrn_reflns_theta_max 27.50
_diffrn_reflns_theta_min 1.52
_diffrn_standards_decay_% 0
_diffrn_standards_interval_count 0
_diffrn_standards_interval_time 0
_diffrn_standards_number 0
_exptl_absorpt_coefficient_mu 0.271
_exptl_absorpt_correction_T_max 0.9734
_exptl_absorpt_correction_T_min 0.9232
_exptl_absorpt_correction_type multi-scan
_exptl_absorpt_process_details '(SADABS; Sheldrick, 1996)'
_exptl_crystal_colour Yellow
_exptl_crystal_density_diffrn 1.490
_exptl_crystal_density_method 'not measured'
_exptl_crystal_description Prism
_exptl_crystal_F_000 308
_exptl_crystal_size_max 0.30
_exptl_crystal_size_mid 0.20
_exptl_crystal_size_min 0.10
_refine_diff_density_max 0.244
_refine_diff_density_min -0.188
_refine_ls_abs_structure_details 'Flack (1983), 1370 Friedel pairs'
_refine_ls_abs_structure_Flack -0.05(6)
_refine_ls_extinction_method none
_refine_ls_goodness_of_fit_ref 1.031
_refine_ls_hydrogen_treatment mixed
_refine_ls_matrix_type full
_refine_ls_number_parameters 208
_refine_ls_number_reflns 2937
_refine_ls_number_restraints 12
_refine_ls_restrained_S_all 1.029
_refine_ls_R_factor_all 0.0299
_refine_ls_R_factor_gt 0.0284
_refine_ls_shift/su_max 0.001
_refine_ls_shift/su_mean 0.001
_refine_ls_structure_factor_coef Fsqd
_refine_ls_weighting_details 'calc w=1/[\s^2^(Fo^2^)+(0.0442P)^2^+0.0466P] where P=(Fo^2^+2Fc^2^)/3'
_refine_ls_weighting_scheme calc
_refine_ls_wR_factor_gt 0.0729
_refine_ls_wR_factor_ref 0.0741
_reflns_number_gt 2826
_reflns_number_total 2937
_reflns_threshold_expression I>2\s(I)
_cod_data_source_file xu5011.cif
_cod_data_source_block I
_cod_original_sg_symbol_H-M 'P 21'
_cod_database_code 2228102
_cod_database_fobs_code 2228102

loop_
_symmetry_equiv_pos_as_xyz
'x, y, z'
'-x, y+1/2, -z'

loop_
_atom_site_type_symbol
_atom_site_label
_atom_site_fract_x
_atom_site_fract_y
_atom_site_fract_z
_atom_site_U_iso_or_equiv
_atom_site_adp_type
_atom_site_calc_flag
_atom_site_refinement_flags
_atom_site_occupancy
_atom_site_disorder_assembly
_atom_site_disorder_group
S S1 1.52160(9) 1.00002(4) 0.04613(3) 0.01642(10) Uani d . 1 . .
O O1 1.0480(3) 0.82234(12) 0.44254(9) 0.0175(3) Uani d D 1 . .
O O2 0.4114(3) 0.51122(13) 0.53548(9) 0.0185(3) Uani d D 1 . .
O O3 0.5005(3) 0.56687(12) 0.18897(9) 0.0171(3) Uani d D 1 . .
O O1W 0.0357(3) 0.42702(13) 0.15044(10) 0.0204(3) Uani d D 1 . .
O O2W 0.0077(3) 0.21977(12) 0.01907(10) 0.0197(3) Uani d D 1 . .
N N1 1.1216(3) 0.83376(14) 0.24708(10) 0.0136(3) Uani d . 1 . .
N N2 1.2187(3) 0.87300(14) 0.16047(10) 0.0139(3) Uani d D 1 . .
N N3 1.5378(3) 1.01558(15) 0.24590(10) 0.0147(3) Uani d D 1 . .
C C1 0.8575(3) 0.72575(16) 0.41274(13) 0.0133(3) Uani d . 1 . .
C C2 0.7317(4) 0.66456(16) 0.48651(13) 0.0152(3) Uani d . 1 . .
H H2 0.7859 0.6873 0.5547 0.018 Uiso calc R 1 . .
C C3 0.5256(4) 0.56959(17) 0.45936(12) 0.0149(3) Uani d . 1 . .
C C4 0.4389(4) 0.53585(15) 0.36022(12) 0.0142(3) Uani d . 1 . .
H H4 0.2932 0.4726 0.3427 0.017 Uiso calc R 1 . .
C C5 0.5697(4) 0.59662(15) 0.28686(13) 0.0136(3) Uani d . 1 . .
C C6 0.7848(4) 0.69196(15) 0.31126(13) 0.0126(3) Uani d . 1 . .
C C7 0.9158(4) 0.74927(16) 0.23201(13) 0.0135(3) Uani d . 1 . .
H H7 0.8477 0.7237 0.1652 0.016 Uiso calc R 1 . .
C C8 1.4257(3) 0.96307(15) 0.15970(13) 0.0131(3) Uani d . 1 . .
C C9 1.7695(4) 1.11131(17) 0.25974(13) 0.0179(4) Uani d . 1 . .
H H9A 1.8548 1.1188 0.1973 0.021 Uiso calc R 1 . .
H H9B 1.9242 1.0822 0.3133 0.021 Uiso calc R 1 . .
C C10 1.6620(5) 1.24156(18) 0.28688(17) 0.0274(4) Uani d . 1 . .
H H10A 1.8236 1.3028 0.2953 0.041 Uiso calc R 1 . .
H H10B 1.5812 1.2350 0.3495 0.041 Uiso calc R 1 . .
H H10C 1.5113 1.2715 0.2335 0.041 Uiso calc R 1 . .
H H1O 1.132(4) 0.846(2) 0.3945(12) 0.022(6) Uiso d D 1 . .
H H2O 0.280(4) 0.462(2) 0.5106(17) 0.036(7) Uiso d D 1 . .
H H3O 0.356(4) 0.517(2) 0.1785(17) 0.029(6) Uiso d D 1 . .
H H11 0.024(5) 0.3659(19) 0.1092(18) 0.048(8) Uiso d D 1 . .
H H12 -0.122(4) 0.467(2) 0.1412(19) 0.059(10) Uiso d D 1 . .
H H21 -0.127(3) 0.1711(18) 0.0304(18) 0.029(7) Uiso d D 1 . .
H H22 0.162(3) 0.178(2) 0.022(2) 0.047(8) Uiso d D 1 . .
H H2N 1.140(4) 0.841(2) 0.1046(10) 0.020(5) Uiso d D 1 . .
H H3N 1.476(4) 0.9852(19) 0.2978(10) 0.014(5) Uiso d D 1 . .

loop_
_atom_site_aniso_label
_atom_site_aniso_U_11
_atom_site_aniso_U_22
_atom_site_aniso_U_33
_atom_site_aniso_U_12
_atom_site_aniso_U_13
_atom_site_aniso_U_23
S1 0.01776(19) 0.0203(2) 0.01189(19) -0.00408(18) 0.00442(14) 0.00107(17)
O1 0.0181(6) 0.0191(6) 0.0151(6) -0.0046(5) 0.0025(5) -0.0017(5)
O2 0.0223(6) 0.0215(6) 0.0122(6) -0.0044(6) 0.0042(5) 0.0020(5)
O3 0.0195(6) 0.0208(6) 0.0113(6) -0.0057(5) 0.0031(5) -0.0035(5)
O1W 0.0173(7) 0.0228(7) 0.0204(7) -0.0006(5) 0.0009(5) -0.0031(5)
O2W 0.0190(7) 0.0185(7) 0.0215(7) -0.0023(6) 0.0033(6) 0.0019(5)
N1 0.0141(7) 0.0146(6) 0.0128(7) 0.0017(5) 0.0042(6) 0.0024(5)
N2 0.0155(7) 0.0167(7) 0.0097(7) -0.0028(5) 0.0029(6) 0.0004(5)
N3 0.0158(7) 0.0176(7) 0.0117(6) -0.0026(6) 0.0052(5) -0.0001(6)
C1 0.0114(8) 0.0134(7) 0.0150(8) 0.0024(6) 0.0014(6) -0.0002(6)
C2 0.0165(9) 0.0182(8) 0.0102(8) 0.0027(7) 0.0001(6) -0.0001(6)
C3 0.0168(8) 0.0146(8) 0.0142(8) 0.0038(7) 0.0057(6) 0.0033(6)
C4 0.0139(8) 0.0136(8) 0.0153(8) -0.0008(6) 0.0033(6) -0.0008(6)
C5 0.0141(8) 0.0137(7) 0.0133(8) 0.0026(6) 0.0033(6) 0.0004(6)
C6 0.0115(8) 0.0129(7) 0.0137(8) 0.0025(6) 0.0027(6) 0.0011(6)
C7 0.0150(8) 0.0141(8) 0.0115(8) 0.0028(6) 0.0020(6) 0.0000(6)
C8 0.0118(8) 0.0134(7) 0.0146(8) 0.0019(6) 0.0033(6) 0.0020(6)
C9 0.0164(9) 0.0202(8) 0.0171(9) -0.0032(7) 0.0031(7) -0.0027(7)
C10 0.0308(11) 0.0174(9) 0.0363(12) -0.0024(8) 0.0122(9) 0.0012(8)

loop_
_atom_type_symbol
_atom_type_description
_atom_type_scat_dispersion_real
_atom_type_scat_dispersion_imag
_atom_type_scat_source
C C 0.0033 0.0016 'International Tables Vol C Tables 4.2.6.8 and 6.1.1.4'
H H 0.0000 0.0000 'International Tables Vol C Tables 4.2.6.8 and 6.1.1.4'
N N 0.0061 0.0033 'International Tables Vol C Tables 4.2.6.8 and 6.1.1.4'
O O 0.0106 0.0060 'International Tables Vol C Tables 4.2.6.8 and 6.1.1.4'
S S 0.1246 0.1234 'International Tables Vol C Tables 4.2.6.8 and 6.1.1.4'

loop_
_geom_angle_atom_site_label_1
_geom_angle_atom_site_label_2
_geom_angle_atom_site_label_3
_geom_angle_site_symmetry_1
_geom_angle_site_symmetry_3
_geom_angle
_geom_angle_publ_flag
C1 O1 H1O . . 110.3(16) ?
C3 O2 H2O . . 108.4(17) ?
C5 O3 H3O . . 111.8(16) ?
H11 O1W H12 . . 107.8(15) ?
H21 O2W H22 . . 109.8(15) ?
C7 N1 N2 . . 113.40(14) ?
C8 N2 N1 . . 122.67(15) ?
C8 N2 H2N . . 118.4(15) ?
N1 N2 H2N . . 118.9(15) ?
C8 N3 C9 . . 125.54(14) ?
C8 N3 H3N . . 115.7(14) ?
C9 N3 H3N . . 118.6(14) ?
O1 C1 C2 . . 116.95(15) ?
O1 C1 C6 . . 121.56(15) ?
C2 C1 C6 . . 121.46(15) ?
C1 C2 C3 . . 119.14(15) ?
C1 C2 H2 . . 120.4 ?
C3 C2 H2 . . 120.4 ?
O2 C3 C4 . . 121.71(16) ?
O2 C3 C2 . . 116.61(15) ?
C4 C3 C2 . . 121.67(15) ?
C3 C4 C5 . . 118.68(16) ?
C3 C4 H4 . . 120.7 ?
C5 C4 H4 . . 120.7 ?
O3 C5 C4 . . 121.98(15) ?
O3 C5 C6 . . 116.47(15) ?
C4 C5 C6 . . 121.55(15) ?
C1 C6 C5 . . 117.44(15) ?
C1 C6 C7 . . 123.77(15) ?
C5 C6 C7 . . 118.80(15) ?
N1 C7 C6 . . 123.43(15) ?
N1 C7 H7 . . 118.3 ?
C6 C7 H7 . . 118.3 ?
N3 C8 N2 . . 117.97(15) ?
N3 C8 S1 . . 125.35(13) ?
N2 C8 S1 . . 116.68(13) ?
N3 C9 C10 . . 112.11(15) ?
N3 C9 H9A . . 109.2 ?
C10 C9 H9A . . 109.2 ?
N3 C9 H9B . . 109.2 ?
C10 C9 H9B . . 109.2 ?
H9A C9 H9B . . 107.9 ?
C9 C10 H10A . . 109.5 ?
C9 C10 H10B . . 109.5 ?
H10A C10 H10B . . 109.5 ?
C9 C10 H10C . . 109.5 ?
H10A C10 H10C . . 109.5 ?
H10B C10 H10C . . 109.5 ?

loop_
_geom_bond_atom_site_label_1
_geom_bond_atom_site_label_2
_geom_bond_site_symmetry_2
_geom_bond_distance
_geom_bond_publ_flag
S1 C8 . 1.7085(17) ?
O1 C1 . 1.362(2) ?
O1 H1O . 0.850(10) ?
O2 C3 . 1.3710(19) ?
O2 H2O . 0.830(10) ?
O3 C5 . 1.352(2) ?
O3 H3O . 0.850(10) ?
O1W H11 . 0.840(10) ?
O1W H12 . 0.840(10) ?
O2W H21 . 0.840(10) ?
O2W H22 . 0.840(10) ?
N1 C7 . 1.294(2) ?
N1 N2 . 1.3809(19) ?
N2 C8 . 1.346(2) ?
N2 H2N . 0.860(10) ?
N3 C8 . 1.323(2) ?
N3 C9 . 1.461(2) ?
N3 H3N . 0.860(10) ?
C1 C2 . 1.387(2) ?
C1 C6 . 1.409(2) ?
C2 C3 . 1.389(2) ?
C2 H2 . 0.9500 ?
C3 C4 . 1.387(2) ?
C4 C5 . 1.393(2) ?
C4 H4 . 0.9500 ?
C5 C6 . 1.414(2) ?
C6 C7 . 1.442(2) ?
C7 H7 . 0.9500 ?
C9 C10 . 1.509(3) ?
C9 H9A . 0.9900 ?
C9 H9B . 0.9900 ?
C10 H10A . 0.9800 ?
C10 H10B . 0.9800 ?
C10 H10C . 0.9800 ?

loop_
_geom_hbond_atom_site_label_D
_geom_hbond_atom_site_label_H
_geom_hbond_atom_site_label_A
_geom_hbond_site_symmetry_A
_geom_hbond_distance_DH
_geom_hbond_distance_HA
_geom_hbond_distance_DA
_geom_hbond_angle_DHA
_geom_hbond_publ_flag
O1 H1o N1 . 0.850(10) 1.99(2) 2.722(2) 144(2) yes
O2 H2o O1 2_646 0.830(10) 2.27(2) 2.955(2) 140(2) yes
O3 H3o O1W . 0.85(2) 1.76(2) 2.598(2) 174(2) yes
O1w H11 O2w . 0.840(10) 1.940(10) 2.785(2) 177(3) yes
O1w H12 O3 1_455 0.840(10) 2.220(10) 3.002(2) 155(2) yes
O2w H21 S1 1_345 0.840(10) 2.450(10) 3.2790(10) 169(2) yes
O2w H22 S1 1_445 0.840(10) 2.490(10) 3.2920(10) 162(2) yes
N2 H2n O2w 2_655 0.860(10) 2.130(10) 2.965(2) 166(2) yes
N3 H3n O2 2_756 0.860(10) 2.26(2) 2.934(2) 136(2) yes

loop_
_geom_torsion_atom_site_label_1
_geom_torsion_atom_site_label_2
_geom_torsion_atom_site_label_3
_geom_torsion_atom_site_label_4
_geom_torsion_site_symmetry_1
_geom_torsion_site_symmetry_2
_geom_torsion_site_symmetry_3
_geom_torsion_site_symmetry_4
_geom_torsion
_geom_torsion_publ_flag
C7 N1 N2 C8 . . . . 178.00(15) ?
O1 C1 C2 C3 . . . . 176.95(15) ?
C6 C1 C2 C3 . . . . -1.2(2) ?
C1 C2 C3 O2 . . . . 179.17(15) ?
C1 C2 C3 C4 . . . . -1.1(2) ?
O2 C3 C4 C5 . . . . -178.27(15) ?
C2 C3 C4 C5 . . . . 2.0(2) ?
C3 C4 C5 O3 . . . . 178.64(15) ?
C3 C4 C5 C6 . . . . -0.6(2) ?
O1 C1 C6 C5 . . . . -175.63(14) ?
C2 C1 C6 C5 . . . . 2.5(2) ?
O1 C1 C6 C7 . . . . 4.1(3) ?
C2 C1 C6 C7 . . . . -177.80(15) ?
O3 C5 C6 C1 . . . . 179.15(15) ?
C4 C5 C6 C1 . . . . -1.5(2) ?
O3 C5 C6 C7 . . . . -0.6(2) ?
C4 C5 C6 C7 . . . . 178.74(15) ?
N2 N1 C7 C6 . . . . 178.51(14) ?
C1 C6 C7 N1 . . . . 2.9(3) ?
C5 C6 C7 N1 . . . . -177.42(15) ?
C9 N3 C8 N2 . . . . 177.96(15) ?
C9 N3 C8 S1 . . . . -2.1(2) ?
N1 N2 C8 N3 . . . . -0.2(2) ?
N1 N2 C8 S1 . . . . 179.78(12) ?
C8 N3 C9 C10 . . . . 110.57(19) ?

loop_
_cod_related_entry_id
_cod_related_entry_database
_cod_related_entry_code
1 ChemSpider 30656314
